data_4513915
loop_
_publ_author_name
'Myers, Stephanie M.'
'Bawn, Ruth H.'
'Bisset, Louise C.'
'Blackburn, Timothy J.'
'Cottyn, Betty'
'Molyneux, Lauren'
'Wong, Ai-Ching'
'Cano, Celine'
'Clegg, William'
'Harrington, Ross W.'
'Leung, Hing'
'Rigoreau, Laurent'
'Vidot, Sandrine'
'Golding, Bernard T.'
'Griffin, Roger J.'
'Hammonds, Tim'
'Newell, David R.'
'Hardcastle, Ian R.'

_publ_section_title
;
 High-Throughput Screening and Hit Validation of Extracellular-Related
 Kinase 5 (ERK5) Inhibitors.
;
_journal_name_full 'ACS combinatorial science'
_journal_paper_doi 10.1021/acscombsci.5b00155
_journal_year 2016
_chemical_formula_moiety 'C10 H13 N3 O2 S2'
_chemical_formula_sum 'C10 H13 N3 O2 S2'
_chemical_formula_weight 271.35
_chemical_name_systematic
;
 ?
;
_space_group_crystal_system orthorhombic
_space_group_IT_number 29
_space_group_name_Hall 'P 2c -2ac'
_space_group_name_H-M_alt 'P c a 21'
_symmetry_space_group_name_Hall 'P 2c -2ac'
_symmetry_space_group_name_H-M 'P c a 21'
_atom_sites_solution_hydrogens mixed
_atom_sites_solution_primary direct
_atom_sites_solution_secondary difmap
_audit_creation_method SHELXL-2014/7
_cell_angle_alpha 90
_cell_angle_beta 90
_cell_angle_gamma 90
_cell_formula_units_Z 8
_cell_length_a 14.3612(3)
_cell_length_b 9.07325(14)
_cell_length_c 18.9809(4)
_cell_measurement_reflns_used 6930
_cell_measurement_temperature 150(2)
_cell_measurement_theta_max 29.57
_cell_measurement_theta_min 3.03
_cell_volume 2473.26(8)
_computing_cell_refinement
;
CrysAlis RED, Oxford Diffraction Ltd.,
Version 1.171.32.29 (release 10-06-2008 CrysAlis171 .NET)
(compiled Jun 10 2008,16:49:55)
;
_computing_data_collection
;
CrysAlis CCD, Oxford Diffraction Ltd.,
Version 1.171.32.29 (release 10-06-2008 CrysAlis171 .NET)
(compiled Jun 10 2008,16:49:55)
;
_computing_data_reduction
;
CrysAlis RED, Oxford Diffraction Ltd.,
Version 1.171.32.29 (release 10-06-2008 CrysAlis171 .NET)
(compiled Jun 10 2008,16:49:55)
;
_computing_molecular_graphics 'Bruker SHELXTL'
_computing_publication_material 'SHELXL-2014/7 and local programs'
_computing_structure_refinement SHELXL-2014/7
_computing_structure_solution 'Bruker SHELXTL'
_diffrn_ambient_temperature 150(2)
_diffrn_detector_area_resol_mean 10.3968
_diffrn_measured_fraction_theta_full 0.998
_diffrn_measured_fraction_theta_max 0.868
_diffrn_measurement_device_type 'Oxford Diffraction Gemini A Ultra diffractometer'
_diffrn_measurement_method 'thin-slice \w scans'
_diffrn_radiation_type MoK\a
_diffrn_radiation_wavelength 0.71073
_diffrn_reflns_av_R_equivalents 0.0237
_diffrn_reflns_av_unetI/netI 0.0372
_diffrn_reflns_Laue_measured_fraction_full 0.998
_diffrn_reflns_Laue_measured_fraction_max 0.868
_diffrn_reflns_limit_h_max 19
_diffrn_reflns_limit_h_min -14
_diffrn_reflns_limit_k_max 11
_diffrn_reflns_limit_k_min -12
_diffrn_reflns_limit_l_max 25
_diffrn_reflns_limit_l_min -20
_diffrn_reflns_number 11183
_diffrn_reflns_point_group_measured_fraction_full 0.933
_diffrn_reflns_point_group_measured_fraction_max 0.768
_diffrn_reflns_theta_full 25.242
_diffrn_reflns_theta_max 29.646
_diffrn_reflns_theta_min 3.033
_diffrn_source 'sealed tube with Enhance optics'
_exptl_absorpt_coefficient_mu 0.424
_exptl_absorpt_correction_T_max 0.960
_exptl_absorpt_correction_T_min 0.920
_exptl_absorpt_correction_type multi-scan
_exptl_absorpt_process_details
;
CrysAlis RED, Oxford Diffraction Ltd.,
Version 1.171.32.29 (release 10-06-2008 CrysAlis171 .NET)
(compiled Jun 10 2008,16:49:55)
Empirical absorption correction using spherical harmonics,
 implemented in SCALE3 ABSPACK scaling algorithm.
;
_exptl_crystal_colour colourless
_exptl_crystal_density_diffrn 1.457
_exptl_crystal_density_method 'not measured'
_exptl_crystal_description block
_exptl_crystal_F_000 1136
_exptl_crystal_size_max 0.200
_exptl_crystal_size_mid 0.100
_exptl_crystal_size_min 0.100
_refine_diff_density_max 0.375
_refine_diff_density_min -0.388
_refine_diff_density_rms 0.054
_refine_ls_abs_structure_details
;
 Flack x determined using 1649 quotients [(I+)-(I-)]/[(I+)+(I-)]
 (Parsons, Flack and Wagner, Acta Cryst. B69 (2013) 249-259).
;
_refine_ls_abs_structure_Flack 0.40(4)
_refine_ls_extinction_method none
_refine_ls_goodness_of_fit_ref 0.964
_refine_ls_hydrogen_treatment mixed
_refine_ls_matrix_type full
_refine_ls_number_parameters 327
_refine_ls_number_reflns 5361
_refine_ls_number_restraints 1
_refine_ls_restrained_S_all 0.964
_refine_ls_R_factor_all 0.0432
_refine_ls_R_factor_gt 0.0319
_refine_ls_shift/su_max 0.001
_refine_ls_shift/su_mean 0.000
_refine_ls_structure_factor_coef Fsqd
_refine_ls_weighting_details 'w=1/[\s^2^(Fo^2^)+(0.0501P)^2^] where P=(Fo^2^+2Fc^2^)/3'
_refine_ls_weighting_scheme calc
_refine_ls_wR_factor_gt 0.0764
_refine_ls_wR_factor_ref 0.0790
_reflns_Friedel_coverage 0.719
_reflns_Friedel_fraction_full 0.863
_reflns_Friedel_fraction_max 0.661
_reflns_number_gt 4330
_reflns_number_total 5361
_reflns_threshold_expression 'I > 2\s(I)'
_cod_data_source_file co5b00155_si_002.cif
_cod_data_source_block irh32_3i
_cod_database_code 4513915
_shelx_shelxl_version_number 2014/7
_shelx_space_group_comment
;
The symmetry employed for this shelxl refinement is uniquely defined
by the following loop, which should always be used as a source of
symmetry information in preference to the above space-group names.
They are only intended as comments.
;
_shelx_estimated_absorpt_t_min 0.920
_shelx_estimated_absorpt_t_max 0.959

loop_
_space_group_symop_operation_xyz
'x, y, z'
'-x, -y, z+1/2'
'x+1/2, -y, z'
'-x+1/2, y, z+1/2'

loop_
_atom_site_label
_atom_site_type_symbol
_atom_site_fract_x
_atom_site_fract_y
_atom_site_fract_z
_atom_site_U_iso_or_equiv
_atom_site_adp_type
_atom_site_occupancy
_atom_site_site_symmetry_order
_atom_site_calc_flag
_atom_site_refinement_flags_posn
_atom_site_refinement_flags_adp
S1 S 0.27921(6) 0.01637(9) 0.19391(5) 0.0214(2) Uani 1 1 d . .
S2 S 0.06800(6) 0.01041(8) 0.43813(5) 0.01748(19) Uani 1 1 d . .
O1 O 0.03330(17) -0.1245(2) 0.40849(14) 0.0243(6) Uani 1 1 d . .
O2 O 0.09346(19) 0.0121(2) 0.51156(13) 0.0245(6) Uani 1 1 d . .
N1 N 0.3895(2) 0.1910(3) 0.26541(15) 0.0196(6) Uani 1 1 d . .
N2 N 0.4384(2) 0.1442(3) 0.15061(17) 0.0252(7) Uani 1 1 d . .
H2A H 0.493(3) 0.198(4) 0.158(2) 0.030 Uiso 1 1 d . U
H2B H 0.426(3) 0.114(4) 0.115(2) 0.030 Uiso 1 1 d . U
N3 N -0.0120(2) 0.1342(3) 0.42809(17) 0.0195(6) Uani 1 1 d . .
H3 H 0.002(3) 0.203(4) 0.451(2) 0.023 Uiso 1 1 d . U
C1 C 0.3793(2) 0.1281(3) 0.20342(19) 0.0185(7) Uani 1 1 d . .
C2 C 0.2480(2) 0.0606(3) 0.28081(19) 0.0179(7) Uani 1 1 d . .
C3 C 0.1724(2) 0.0127(3) 0.3184(2) 0.0171(8) Uani 1 1 d . .
H3A H 0.1273 -0.0511 0.2982 0.020 Uiso 1 1 calc R U
C4 C 0.1650(2) 0.0621(3) 0.38776(19) 0.0180(7) Uani 1 1 d . .
C5 C 0.2310(2) 0.1556(3) 0.41747(19) 0.0216(7) Uani 1 1 d . .
H5 H 0.2237 0.1878 0.4648 0.026 Uiso 1 1 calc R U
C6 C 0.3069(2) 0.2022(3) 0.37883(18) 0.0210(7) Uani 1 1 d . .
H6A H 0.3519 0.2660 0.3993 0.025 Uiso 1 1 calc R U
C7 C 0.3167(2) 0.1543(3) 0.30941(18) 0.0166(7) Uani 1 1 d . .
C8 C -0.0438(2) 0.1655(3) 0.35604(17) 0.0212(7) Uani 1 1 d . .
H8A H -0.0482 0.0723 0.3291 0.025 Uiso 1 1 calc R U
H8B H 0.0019 0.2300 0.3321 0.025 Uiso 1 1 calc R U
C9 C -0.1386(2) 0.2409(3) 0.3574(2) 0.0252(7) Uani 1 1 d . .
H9A H -0.1637 0.2447 0.3089 0.030 Uiso 1 1 calc R U
H9B H -0.1819 0.1810 0.3862 0.030 Uiso 1 1 calc R U
C10 C -0.1353(2) 0.3953(3) 0.3869(2) 0.0260(7) Uani 1 1 d . .
H10A H -0.1976 0.4390 0.3851 0.039 Uiso 1 1 calc R U
H10B H -0.0922 0.4552 0.3589 0.039 Uiso 1 1 calc R U
H10C H -0.1139 0.3920 0.4359 0.039 Uiso 1 1 calc R U
S3 S 0.70877(6) 0.51415(9) 0.24353(5) 0.0221(2) Uani 1 1 d . .
S4 S 0.92127(6) 0.49211(8) -0.00048(5) 0.0185(2) Uani 1 1 d . .
O3 O 0.88497(17) 0.4912(2) -0.07063(14) 0.0261(6) Uani 1 1 d . .
O4 O 0.95704(18) 0.6280(2) 0.02740(14) 0.0259(6) Uani 1 1 d . .
N4 N 0.5566(2) 0.3766(4) 0.29375(18) 0.0285(7) Uani 1 1 d . .
H4A H 0.506(3) 0.310(4) 0.290(2) 0.034 Uiso 1 1 d . U
H4B H 0.566(3) 0.436(4) 0.329(2) 0.034 Uiso 1 1 d . U
N5 N 0.61468(19) 0.2999(3) 0.18474(16) 0.0201(6) Uani 1 1 d . .
N6 N 1.0033(2) 0.3732(3) 0.00170(17) 0.0198(6) Uani 1 1 d . .
H6 H 0.986(2) 0.297(4) -0.0227(19) 0.024 Uiso 1 1 d . U
C11 C 0.6179(2) 0.3836(3) 0.2410(2) 0.0191(7) Uani 1 1 d . .
C12 C 0.7450(2) 0.4505(3) 0.16152(18) 0.0163(7) Uani 1 1 d . .
C13 C 0.8175(2) 0.5012(3) 0.1199(2) 0.0194(8) Uani 1 1 d . .
H13 H 0.8567 0.5793 0.1352 0.023 Uiso 1 1 calc R U
C14 C 0.8307(2) 0.4335(3) 0.05510(19) 0.0175(7) Uani 1 1 d . .
C15 C 0.7743(2) 0.3169(3) 0.0326(2) 0.0205(7) Uani 1 1 d . .
H15 H 0.7857 0.2712 -0.0116 0.025 Uiso 1 1 calc R U
C16 C 0.7022(2) 0.2683(3) 0.07430(19) 0.0206(7) Uani 1 1 d . .
H16 H 0.6638 0.1892 0.0591 0.025 Uiso 1 1 calc R U
C17 C 0.6858(2) 0.3360(3) 0.13921(18) 0.0179(7) Uani 1 1 d . .
C18 C 1.0790(3) 0.3723(4) 0.0535(2) 0.0370(10) Uani 1 1 d . .
H18A H 1.0718 0.4591 0.0846 0.044 Uiso 1 1 calc R U
H18B H 1.1389 0.3830 0.0282 0.044 Uiso 1 1 calc R U
C19 C 1.0834(3) 0.2378(4) 0.0980(2) 0.0459(12) Uani 1 1 d . .
H19A H 1.1439 0.2360 0.1230 0.055 Uiso 1 1 calc R U
H19B H 1.0808 0.1499 0.0671 0.055 Uiso 1 1 calc R U
C20 C 1.0053(4) 0.2283(5) 0.1518(3) 0.0586(13) Uani 1 1 d . .
H20A H 1.0165 0.1446 0.1833 0.088 Uiso 1 1 calc R U
H20B H 0.9458 0.2146 0.1274 0.088 Uiso 1 1 calc R U
H20C H 1.0033 0.3195 0.1794 0.088 Uiso 1 1 calc R U

loop_
_atom_site_aniso_label
_atom_site_aniso_U_11
_atom_site_aniso_U_22
_atom_site_aniso_U_33
_atom_site_aniso_U_23
_atom_site_aniso_U_13
_atom_site_aniso_U_12
S1 0.0226(4) 0.0284(4) 0.0130(5) -0.0035(4) 0.0012(3) -0.0059(3)
S2 0.0220(4) 0.0165(4) 0.0139(5) 0.0003(4) 0.0037(3) -0.0005(3)
O1 0.0332(14) 0.0187(10) 0.0211(16) 0.0005(10) 0.0076(11) -0.0040(9)
O2 0.0332(13) 0.0263(12) 0.0141(14) 0.0024(10) 0.0024(11) 0.0032(10)
N1 0.0214(14) 0.0232(13) 0.0141(15) -0.0012(12) 0.0003(12) -0.0013(12)
N2 0.0288(16) 0.0348(17) 0.0121(17) -0.0028(14) 0.0018(15) -0.0072(14)
N3 0.0219(14) 0.0188(12) 0.0177(16) -0.0055(12) -0.0010(13) 0.0008(11)
C1 0.0214(16) 0.0193(14) 0.0150(19) 0.0033(14) 0.0004(15) -0.0016(12)
C2 0.0214(16) 0.0182(14) 0.0140(18) -0.0013(14) 0.0001(14) 0.0028(13)
C3 0.0184(17) 0.0167(15) 0.016(2) -0.0013(13) 0.0007(12) -0.0012(12)
C4 0.0178(15) 0.0180(14) 0.0182(18) 0.0017(14) 0.0026(14) 0.0014(12)
C5 0.0252(17) 0.0255(14) 0.0141(18) -0.0040(13) 0.0019(15) -0.0004(13)
C6 0.0243(17) 0.0228(14) 0.0160(18) -0.0058(14) -0.0007(15) -0.0039(13)
C7 0.0183(17) 0.0153(13) 0.0161(18) 0.0012(13) -0.0007(14) 0.0003(12)
C8 0.0279(17) 0.0236(15) 0.0120(17) -0.0008(14) -0.0010(14) -0.0002(13)
C9 0.0241(16) 0.0285(16) 0.0231(19) -0.0016(15) -0.0056(16) -0.0022(14)
C10 0.0252(17) 0.0255(15) 0.027(2) -0.0009(15) -0.0017(16) 0.0034(14)
S3 0.0242(4) 0.0277(4) 0.0144(5) -0.0048(4) 0.0025(4) -0.0061(3)
S4 0.0227(4) 0.0174(4) 0.0156(5) 0.0009(3) 0.0039(4) -0.0003(3)
O3 0.0275(13) 0.0371(13) 0.0138(14) 0.0020(10) 0.0047(11) 0.0050(10)
O4 0.0366(15) 0.0174(10) 0.0236(16) -0.0032(10) 0.0122(12) -0.0058(10)
N4 0.0298(17) 0.0398(17) 0.0158(18) -0.0053(14) 0.0083(15) -0.0144(15)
N5 0.0215(14) 0.0232(12) 0.0157(16) 0.0002(12) 0.0021(12) -0.0036(11)
N6 0.0191(14) 0.0184(12) 0.0219(17) -0.0079(12) -0.0015(13) -0.0033(11)
C11 0.0202(17) 0.0229(14) 0.0142(18) 0.0040(15) -0.0010(16) 0.0001(12)
C12 0.0196(15) 0.0187(14) 0.0106(17) 0.0001(13) -0.0031(14) 0.0033(12)
C13 0.0231(19) 0.0160(16) 0.019(2) 0.0003(13) -0.0022(14) -0.0026(12)
C14 0.0205(16) 0.0169(14) 0.0153(19) 0.0022(13) 0.0045(14) 0.0017(12)
C15 0.0251(17) 0.0196(14) 0.0168(18) -0.0032(13) 0.0009(15) 0.0025(13)
C16 0.0214(15) 0.0205(14) 0.0200(18) -0.0026(13) -0.0025(15) -0.0040(13)
C17 0.0196(16) 0.0179(14) 0.0161(18) 0.0013(13) 0.0005(15) 0.0001(12)
C18 0.035(2) 0.0339(19) 0.042(3) -0.0041(18) -0.0134(19) -0.0023(16)
C19 0.055(3) 0.036(2) 0.046(3) -0.0012(19) -0.023(2) 0.004(2)
C20 0.072(3) 0.051(2) 0.053(3) 0.015(2) -0.012(3) -0.015(2)

loop_
_atom_type_symbol
_atom_type_description
_atom_type_scat_dispersion_real
_atom_type_scat_dispersion_imag
_atom_type_scat_source
C C 0.0033 0.0016 'International Tables Vol C Tables 4.2.6.8 and 6.1.1.4'
H H 0.0000 0.0000 'International Tables Vol C Tables 4.2.6.8 and 6.1.1.4'
N N 0.0061 0.0033 'International Tables Vol C Tables 4.2.6.8 and 6.1.1.4'
O O 0.0106 0.0060 'International Tables Vol C Tables 4.2.6.8 and 6.1.1.4'
S S 0.1246 0.1234 'International Tables Vol C Tables 4.2.6.8 and 6.1.1.4'

loop_
_geom_angle_atom_site_label_1
_geom_angle_atom_site_label_2
_geom_angle_atom_site_label_3
_geom_angle
C1 S1 C2 88.91(16)
O1 S2 O2 118.43(15)
O1 S2 N3 107.38(16)
O1 S2 C4 106.85(16)
O2 S2 N3 106.66(16)
O2 S2 C4 108.84(17)
N3 S2 C4 108.34(15)
C1 N1 C7 110.7(3)
H2A N2 H2B 122(4)
H2A N2 C1 119(3)
H2B N2 C1 119(3)
S2 N3 H3 108(3)
S2 N3 C8 117.7(2)
H3 N3 C8 116(3)
S1 C1 N1 115.5(3)
S1 C1 N2 120.5(3)
N1 C1 N2 124.0(3)
S1 C2 C3 128.2(3)
S1 C2 C7 108.7(2)
C3 C2 C7 123.1(3)
C2 C3 H3A 121.6
C2 C3 C4 116.7(3)
H3A C3 C4 121.6
S2 C4 C3 119.3(2)
S2 C4 C5 118.9(3)
C3 C4 C5 121.8(3)
C4 C5 H5 119.7
C4 C5 C6 120.6(3)
H5 C5 C6 119.7
C5 C6 H6A 120.5
C5 C6 C7 119.1(3)
H6A C6 C7 120.5
N1 C7 C2 116.3(3)
N1 C7 C6 125.0(3)
C2 C7 C6 118.7(3)
N3 C8 H8A 109.6
N3 C8 H8B 109.6
N3 C8 C9 110.4(3)
H8A C8 H8B 108.1
H8A C8 C9 109.6
H8B C8 C9 109.6
C8 C9 H9A 108.9
C8 C9 H9B 108.9
C8 C9 C10 113.3(3)
H9A C9 H9B 107.7
H9A C9 C10 108.9
H9B C9 C10 108.9
C9 C10 H10A 109.5
C9 C10 H10B 109.5
C9 C10 H10C 109.5
H10A C10 H10B 109.5
H10A C10 H10C 109.5
H10B C10 H10C 109.5
C11 S3 C12 88.52(16)
O3 S4 O4 118.60(15)
O3 S4 N6 106.78(16)
O3 S4 C14 106.71(16)
O4 S4 N6 107.85(16)
O4 S4 C14 107.65(16)
N6 S4 C14 109.00(15)
H4A N4 H4B 124(4)
H4A N4 C11 119(3)
H4B N4 C11 117(3)
C11 N5 C17 110.3(3)
S4 N6 H6 108(2)
S4 N6 C18 124.6(2)
H6 N6 C18 124(2)
S3 C11 N4 120.0(3)
S3 C11 N5 116.0(3)
N4 C11 N5 124.0(3)
S3 C12 C13 128.6(3)
S3 C12 C17 109.5(2)
C13 C12 C17 121.9(3)
C12 C13 H13 121.3
C12 C13 C14 117.4(3)
H13 C13 C14 121.3
S4 C14 C13 120.0(2)
S4 C14 C15 118.3(3)
C13 C14 C15 121.8(3)
C14 C15 H15 119.9
C14 C15 C16 120.1(3)
H15 C15 C16 119.9
C15 C16 H16 120.2
C15 C16 C17 119.6(3)
H16 C16 C17 120.2
N5 C17 C12 115.8(3)
N5 C17 C16 125.0(3)
C12 C17 C16 119.2(3)
N6 C18 H18A 108.6
N6 C18 H18B 108.6
N6 C18 C19 114.7(3)
H18A C18 H18B 107.6
H18A C18 C19 108.6
H18B C18 C19 108.6
C18 C19 H19A 108.9
C18 C19 H19B 108.9
C18 C19 C20 113.4(4)
H19A C19 H19B 107.7
H19A C19 C20 108.9
H19B C19 C20 108.9
C19 C20 H20A 109.5
C19 C20 H20B 109.5
C19 C20 H20C 109.5
H20A C20 H20B 109.5
H20A C20 H20C 109.5
H20B C20 H20C 109.5

loop_
_geom_bond_atom_site_label_1
_geom_bond_atom_site_label_2
_geom_bond_distance
S1 C1 1.768(3)
S1 C2 1.756(4)
S2 O1 1.437(2)
S2 O2 1.441(3)
S2 N3 1.618(3)
S2 C4 1.753(3)
N1 C1 1.316(4)
N1 C7 1.379(4)
N2 H2A 0.93(4)
N2 H2B 0.75(4)
N2 C1 1.322(5)
N3 H3 0.79(4)
N3 C8 1.469(4)
C2 C3 1.369(5)
C2 C7 1.412(4)
C3 H3A 0.950
C3 C4 1.396(5)
C4 C5 1.391(5)
C5 H5 0.950
C5 C6 1.381(5)
C6 H6A 0.950
C6 C7 1.395(5)
C8 H8A 0.990
C8 H8B 0.990
C8 C9 1.524(4)
C9 H9A 0.990
C9 H9B 0.990
C9 C10 1.509(4)
C10 H10A 0.980
C10 H10B 0.980
C10 H10C 0.980
S3 C11 1.763(3)
S3 C12 1.740(4)
S4 O3 1.430(3)
S4 O4 1.436(2)
S4 N6 1.598(3)
S4 C14 1.757(3)
N4 H4A 0.94(4)
N4 H4B 0.87(4)
N4 C11 1.335(5)
N5 C11 1.311(4)
N5 C17 1.378(4)
N6 H6 0.86(3)
N6 C18 1.466(5)
C12 C13 1.385(5)
C12 C17 1.408(4)
C13 H13 0.950
C13 C14 1.389(5)
C14 C15 1.400(4)
C15 H15 0.950
C15 C16 1.376(5)
C16 H16 0.950
C16 C17 1.397(5)
C18 H18A 0.990
C18 H18B 0.990
C18 C19 1.485(6)
C19 H19A 0.990
C19 H19B 0.990
C19 C20 1.519(7)
C20 H20A 0.980
C20 H20B 0.980
C20 H20C 0.980

loop_
_geom_hbond_atom_site_label_D
_geom_hbond_atom_site_label_H
_geom_hbond_atom_site_label_A
_geom_hbond_distance_DH
_geom_hbond_distance_HA
_geom_hbond_distance_DA
_geom_hbond_angle_DHA
_geom_hbond_site_symmetry_A
N2 H2A N5 0.93(4) 2.04(4) 2.970(4) 173(4) .
N2 H2B O2 0.75(4) 2.19(4) 2.935(4) 173(4) 4_554
N3 H3 O4 0.79(4) 2.19(4) 2.973(4) 172(4) 2_665
N4 H4A N1 0.94(4) 2.05(5) 2.981(4) 168(4) .
N4 H4B O3 0.87(4) 2.09(4) 2.900(4) 154(4) 4_655
N6 H6 O1 0.86(3) 2.06(4) 2.915(4) 170(3) 2_654

loop_
_geom_torsion_atom_site_label_1
_geom_torsion_atom_site_label_2
_geom_torsion_atom_site_label_3
_geom_torsion_atom_site_label_4
_geom_torsion
O1 S2 N3 C8 -58.1(3)
O2 S2 N3 C8 174.0(2)
C4 S2 N3 C8 56.9(3)
C7 N1 C1 S1 -0.5(3)
C7 N1 C1 N2 179.7(3)
C2 S1 C1 N1 0.8(2)
C2 S1 C1 N2 -179.4(3)
C1 S1 C2 C3 -178.8(3)
C1 S1 C2 C7 -0.7(2)
S1 C2 C3 C4 178.4(2)
C7 C2 C3 C4 0.6(5)
C2 C3 C4 S2 177.8(2)
C2 C3 C4 C5 0.1(5)
O1 S2 C4 C3 24.6(3)
O1 S2 C4 C5 -157.6(3)
O2 S2 C4 C3 153.6(2)
O2 S2 C4 C5 -28.7(3)
N3 S2 C4 C3 -90.8(3)
N3 S2 C4 C5 87.0(3)
S2 C4 C5 C6 -178.1(2)
C3 C4 C5 C6 -0.4(5)
C4 C5 C6 C7 0.1(5)
C1 N1 C7 C2 -0.1(4)
C1 N1 C7 C6 179.6(3)
C5 C6 C7 N1 -179.2(3)
C5 C6 C7 C2 0.5(4)
S1 C2 C7 N1 0.7(3)
S1 C2 C7 C6 -179.1(2)
C3 C2 C7 N1 178.9(3)
C3 C2 C7 C6 -0.9(5)
S2 N3 C8 C9 160.5(2)
N3 C8 C9 C10 68.7(4)
O3 S4 N6 C18 158.0(3)
O4 S4 N6 C18 29.6(3)
C14 S4 N6 C18 -87.0(3)
C17 N5 C11 S3 -0.2(3)
C17 N5 C11 N4 178.4(3)
C12 S3 C11 N4 -178.4(3)
C12 S3 C11 N5 0.2(3)
C11 S3 C12 C13 177.7(3)
C11 S3 C12 C17 -0.2(2)
S3 C12 C13 C14 -178.3(2)
C17 C12 C13 C14 -0.7(5)
C12 C13 C14 S4 180.0(2)
C12 C13 C14 C15 -1.0(5)
O3 S4 C14 C13 -139.9(3)
O3 S4 C14 C15 41.0(3)
O4 S4 C14 C13 -11.6(3)
O4 S4 C14 C15 169.3(2)
N6 S4 C14 C13 105.1(3)
N6 S4 C14 C15 -74.0(3)
S4 C14 C15 C16 -179.6(2)
C13 C14 C15 C16 1.4(5)
C14 C15 C16 C17 0.0(5)
C11 N5 C17 C12 0.0(4)
C11 N5 C17 C16 -179.8(3)
C15 C16 C17 N5 178.3(3)
C15 C16 C17 C12 -1.6(5)
S3 C12 C17 N5 0.1(3)
S3 C12 C17 C16 180.0(2)
C13 C12 C17 N5 -177.9(3)
C13 C12 C17 C16 2.0(5)
S4 N6 C18 C19 119.1(3)
N6 C18 C19 C20 -71.7(5)
